data_1554763
loop_
_publ_author_name
'Song, Zehua'
'Wang, Guotong'
'Li, Wei'
'Li, Shengkun'

_publ_section_title
;
 Innate pharmacophore assisted selective C--H functionalization to
 therapeutically important nicotinamides
;
_journal_issue 10
_journal_name_full 'Organic Chemistry Frontiers'
_journal_page_first 1613
_journal_paper_doi 10.1039/C9QO00170K
_journal_volume 6
_journal_year 2019
_chemical_formula_moiety 'C29 H19 F6 N3 O4'
_chemical_formula_sum 'C29 H19 F6 N3 O4'
_chemical_formula_weight 587.47
_space_group_crystal_system monoclinic
_space_group_IT_number 14
_space_group_name_Hall '-P 2ybc'
_space_group_name_H-M_alt 'P 1 21/c 1'
_atom_sites_solution_hydrogens geom
_atom_sites_solution_primary dual
_audit_creation_date 2018-08-14
_audit_creation_method
;
Olex2 1.2
(compiled 2018.05.29 svn.r3508 for OlexSys, GUI svn.r5506)
;
_audit_update_record
;
2018-08-28 deposited with the CCDC.	2019-03-25 downloaded from the CCDC.
;
_cell_angle_alpha 90
_cell_angle_beta 93.908(5)
_cell_angle_gamma 90
_cell_formula_units_Z 4
_cell_length_a 15.9357(8)
_cell_length_b 13.7866(8)
_cell_length_c 11.8725(7)
_cell_measurement_reflns_used 4301
_cell_measurement_temperature 100.00(10)
_cell_measurement_theta_max 28.3870
_cell_measurement_theta_min 2.5420
_cell_volume 2602.3(3)
_computing_cell_refinement 'CrysAlisPro 1.171.38.43f (Rigaku OD, 2015)'
_computing_data_collection 'CrysAlisPro 1.171.38.43f (Rigaku OD, 2015)'
_computing_data_reduction 'CrysAlisPro 1.171.38.43f (Rigaku OD, 2015)'
_computing_molecular_graphics 'Olex2 (Dolomanov et al., 2009)'
_computing_publication_material 'Olex2 (Dolomanov et al., 2009)'
_computing_structure_refinement 'ShelXL (Sheldrick, 2015)'
_computing_structure_solution 'ShelXT (Sheldrick, 2015)'
_diffrn_ambient_environment N~2~
_diffrn_ambient_temperature 100.00(10)
_diffrn_detector 'CCD plate'
_diffrn_detector_area_resol_mean 5.2684
_diffrn_detector_type AtlasS2
_diffrn_measured_fraction_theta_full 1.000
_diffrn_measured_fraction_theta_max 0.843
_diffrn_measurement_details
;
List of Runs (angles in degrees, time in seconds):

  # Type    Start    End  Width  t~exp~   \w     \q     \k     \f   Frames
#--------------------------------------------------------------------------
  1  \w     35.00  96.00   1.00    2.80    --   11.74 178.00 -90.00   61
  2  \w     -2.00  40.00   1.00    2.80    --   11.74  37.00-180.00   42
  3  \w    -15.00  84.00   1.00    2.80    --   11.74  57.00  30.00   99
;
_diffrn_measurement_device 'four-circle diffractometer'
_diffrn_measurement_device_type 'SuperNova, Dual, Cu at zero, AtlasS2'
_diffrn_measurement_method '\w scans'
_diffrn_orient_matrix_type 'CrysAlisPro convention (1999,Acta A55,543-557)'
_diffrn_orient_matrix_UB_11 0.0234493000
_diffrn_orient_matrix_UB_12 -0.0412804000
_diffrn_orient_matrix_UB_13 -0.0146981000
_diffrn_orient_matrix_UB_21 -0.0379281000
_diffrn_orient_matrix_UB_22 -0.0261831000
_diffrn_orient_matrix_UB_23 -0.0112117000
_diffrn_orient_matrix_UB_31 -0.0017053000
_diffrn_orient_matrix_UB_32 0.0159266000
_diffrn_orient_matrix_UB_33 -0.0569800000
_diffrn_radiation_monochromator mirror
_diffrn_radiation_probe x-ray
_diffrn_radiation_type MoK\a
_diffrn_radiation_wavelength 0.71073
_diffrn_reflns_av_R_equivalents 0.0347
_diffrn_reflns_av_unetI/netI 0.0566
_diffrn_reflns_Laue_measured_fraction_full 1.000
_diffrn_reflns_Laue_measured_fraction_max 0.843
_diffrn_reflns_limit_h_max 21
_diffrn_reflns_limit_h_min -21
_diffrn_reflns_limit_k_max 19
_diffrn_reflns_limit_k_min -12
_diffrn_reflns_limit_l_max 16
_diffrn_reflns_limit_l_min -11
_diffrn_reflns_number 13946
_diffrn_reflns_point_group_measured_fraction_full 1.000
_diffrn_reflns_point_group_measured_fraction_max 0.843
_diffrn_reflns_theta_full 25.242
_diffrn_reflns_theta_max 29.586
_diffrn_reflns_theta_min 2.267
_diffrn_source 'micro-focus sealed X-ray tube'
_diffrn_source_type 'SuperNova (Mo) X-ray Source'
_exptl_absorpt_coefficient_mu 0.130
_exptl_absorpt_correction_T_max 1.00000
_exptl_absorpt_correction_T_min 0.90563
_exptl_absorpt_correction_type multi-scan
_exptl_absorpt_process_details
;
CrysAlisPro 1.171.38.43f (Rigaku Oxford Diffraction, 2015)
Empirical absorption correction using spherical harmonics,
 implemented in SCALE3 ABSPACK scaling algorithm.
;
_exptl_crystal_colour colourless
_exptl_crystal_colour_primary colourless
_exptl_crystal_density_diffrn 1.499
_exptl_crystal_description block
_exptl_crystal_F_000 1200
_exptl_crystal_size_max 0.14
_exptl_crystal_size_mid 0.12
_exptl_crystal_size_min 0.11
_refine_diff_density_max 0.659
_refine_diff_density_min -0.598
_refine_diff_density_rms 0.063
_refine_ls_extinction_method none
_refine_ls_goodness_of_fit_ref 1.071
_refine_ls_hydrogen_treatment constr
_refine_ls_matrix_type full
_refine_ls_number_parameters 379
_refine_ls_number_reflns 6166
_refine_ls_number_restraints 7
_refine_ls_restrained_S_all 1.205
_refine_ls_R_factor_all 0.0902
_refine_ls_R_factor_gt 0.0643
_refine_ls_shift/su_max 0.000
_refine_ls_shift/su_mean 0.000
_refine_ls_structure_factor_coef Fsqd
_refine_ls_weighting_details 'w=1/[\s^2^(Fo^2^)+(0.0634P)^2^+1.7607P] where P=(Fo^2^+2Fc^2^)/3'
_refine_ls_weighting_scheme calc
_refine_ls_wR_factor_gt 0.1500
_refine_ls_wR_factor_ref 0.1664
_reflns_Friedel_coverage 0.000
_reflns_number_gt 4413
_reflns_number_total 6166
_reflns_threshold_expression 'I > 2\s(I)'
_cod_data_source_file c9qo00170k2.cif
_cod_data_source_block x_48
_cod_database_code 1554763
_shelx_shelxl_version_number 2017/1
_shelx_space_group_comment
;
The symmetry employed for this shelxl refinement is uniquely defined
by the following loop, which should always be used as a source of
symmetry information in preference to the above space-group names.
They are only intended as comments.
;
_shelx_estimated_absorpt_t_max 0.986
_shelx_estimated_absorpt_t_min 0.982
_reflns_odcompleteness_completeness 99.93
_reflns_odcompleteness_iscentric 1
_reflns_odcompleteness_theta 26.32
_olex2_refinement_description
;
1. Fixed Uiso
 At 1.2 times of:
  All C(H) groups, All C(H,H) groups, All N(H) groups
2. Rigid bond restraints
 C28, F6
 with sigma for 1-2 distances of 0.01 and sigma for 1-3 distances of 0.01
3. Uiso/Uaniso restraints and constraints
C28 \\sim F6: within 2A with sigma of 0.002 and sigma for terminal atoms of
0.004
4.a Secondary CH2 refined with riding coordinates:
 C20(H20A,H20B), C21(H21A,H21B)
4.b Aromatic/amide H refined with riding coordinates:
 N2(H2), C8(H8), C27(H27), C9(H9), C26(H26), C14(H14), C2(H2A), C3(H3),
 C23(H23), C24(H24), C6(H6), C15(H15), C5(H5), C17(H17), C16(H16)
;
_olex2_submission_special_instructions 'No special instructions were received'
_oxdiff_exptl_absorpt_empirical_details
;
Empirical correction (ABSPACK) includes:
- Absorption correction using spherical harmonics
- Frame scaling
- Detector area scaling
;
_oxdiff_exptl_absorpt_empirical_full_max 1.193
_oxdiff_exptl_absorpt_empirical_full_min 0.879

loop_
_space_group_symop_operation_xyz
'x, y, z'
'-x, y+1/2, -z+1/2'
'-x, -y, -z'
'x, -y-1/2, z-1/2'

loop_
_atom_site_label
_atom_site_type_symbol
_atom_site_fract_x
_atom_site_fract_y
_atom_site_fract_z
_atom_site_U_iso_or_equiv
_atom_site_adp_type
_atom_site_occupancy
_atom_site_site_symmetry_order
_atom_site_calc_flag
_atom_site_refinement_flags_posn
_atom_site_refinement_flags_adp
F3 F 0.05036(9) 0.40832(12) 0.64493(15) 0.0448(4) Uani 1 1 d . .
O3 O 0.68230(9) 0.55891(11) 0.59498(14) 0.0252(4) Uani 1 1 d . .
O2 O 0.49063(9) 0.38509(12) 0.55536(14) 0.0256(4) Uani 1 1 d . .
O1 O 0.43693(10) 0.45617(12) 0.76076(14) 0.0281(4) Uani 1 1 d . .
O4 O 0.85615(11) 0.21923(13) 0.69992(17) 0.0375(5) Uani 1 1 d . .
F2 F 0.06452(10) 0.55245(14) 0.5812(2) 0.0700(7) Uani 1 1 d . .
N2 N 0.63051(11) 0.36593(13) 0.60726(15) 0.0198(4) Uani 1 1 d . .
H2 H 0.672150 0.393824 0.644069 0.024 Uiso 1 1 calc R .
F1 F 0.04905(10) 0.52930(15) 0.7568(2) 0.0690(7) Uani 1 1 d . .
N1 N 0.61410(12) 0.66831(15) 0.70634(17) 0.0259(4) Uani 1 1 d . .
N3 N 0.78542(12) 0.36004(15) 0.71104(18) 0.0276(5) Uani 1 1 d . .
F5 F 0.92143(16) 0.8303(2) 0.34334(18) 0.0909(9) Uani 1 1 d . .
C13 C 0.64789(14) 0.27646(16) 0.55741(18) 0.0210(5) Uani 1 1 d . .
C11 C 0.61685(13) 0.58111(16) 0.65885(18) 0.0199(5) Uani 1 1 d . .
C12 C 0.55583(13) 0.41382(16) 0.60437(17) 0.0182(4) Uani 1 1 d . .
C22 C 0.73536(14) 0.63333(16) 0.56262(19) 0.0212(5) Uani 1 1 d . .
C10 C 0.55703(13) 0.50707(16) 0.66983(18) 0.0184(4) Uani 1 1 d . .
C7 C 0.49238(14) 0.52926(17) 0.73803(19) 0.0223(5) Uani 1 1 d . .
C19 C 0.78784(14) 0.27476(17) 0.67016(19) 0.0236(5) Uani 1 1 d . .
C1 C 0.35149(14) 0.47107(17) 0.73663(19) 0.0231(5) Uani 1 1 d . .
C25 C 0.84634(14) 0.76875(17) 0.49025(19) 0.0232(5) Uani 1 1 d . .
C18 C 0.72485(15) 0.22992(17) 0.58991(19) 0.0238(5) Uani 1 1 d . .
C8 C 0.48718(15) 0.61890(18) 0.78980(19) 0.0257(5) Uani 1 1 d . .
H8 H 0.444031 0.633281 0.836030 0.031 Uiso 1 1 calc R .
F6 F 0.97783(14) 0.8445(2) 0.5057(2) 0.1084(10) Uani 1 1 d . U
C27 C 0.81886(14) 0.62817(17) 0.6016(2) 0.0258(5) Uani 1 1 d . .
H27 H 0.837284 0.579696 0.651898 0.031 Uiso 1 1 calc R .
C9 C 0.54832(15) 0.68551(18) 0.7700(2) 0.0284(5) Uani 1 1 d . .
H9 H 0.544375 0.746583 0.802487 0.034 Uiso 1 1 calc R .
C26 C 0.87484(14) 0.69628(18) 0.5649(2) 0.0270(5) Uani 1 1 d . .
H26 H 0.931350 0.693518 0.590035 0.032 Uiso 1 1 calc R .
C14 C 0.59252(15) 0.23241(18) 0.47640(19) 0.0258(5) Uani 1 1 d . .
H14 H 0.542540 0.263183 0.452367 0.031 Uiso 1 1 calc R .
C2 C 0.32022(14) 0.54215(18) 0.6631(2) 0.0251(5) Uani 1 1 d . .
H2A H 0.356628 0.584274 0.629456 0.030 Uiso 1 1 calc R .
C3 C 0.23411(15) 0.54996(18) 0.6400(2) 0.0276(5) Uani 1 1 d . .
H3 H 0.212356 0.597976 0.591345 0.033 Uiso 1 1 calc R .
C23 C 0.70631(14) 0.70419(18) 0.4878(2) 0.0262(5) Uani 1 1 d . .
H23 H 0.649848 0.706217 0.462297 0.031 Uiso 1 1 calc R .
C4 C 0.18020(15) 0.48591(18) 0.6897(2) 0.0277(5) Uani 1 1 d . .
C24 C 0.76197(15) 0.77200(18) 0.4513(2) 0.0274(5) Uani 1 1 d . .
H24 H 0.743146 0.819958 0.400615 0.033 Uiso 1 1 calc R .
C6 C 0.29853(15) 0.40649(19) 0.7863(2) 0.0311(6) Uani 1 1 d . .
H6 H 0.320431 0.358430 0.834743 0.037 Uiso 1 1 calc R .
F4 F 0.87566(17) 0.93047(15) 0.4490(3) 0.1177(12) Uani 1 1 d . .
C20 C 0.86434(15) 0.37441(19) 0.7818(2) 0.0328(6) Uani 1 1 d . .
H20A H 0.852790 0.394606 0.857496 0.039 Uiso 1 1 calc R .
H20B H 0.899545 0.422813 0.749102 0.039 Uiso 1 1 calc R .
C28 C 0.90625(18) 0.8424(2) 0.4498(2) 0.0382(6) Uani 1 1 d . U
C15 C 0.61218(18) 0.14267(19) 0.4318(2) 0.0345(6) Uani 1 1 d . .
H15 H 0.575246 0.114165 0.377507 0.041 Uiso 1 1 calc R .
C5 C 0.21281(16) 0.41454(19) 0.7627(2) 0.0336(6) Uani 1 1 d . .
H5 H 0.176643 0.371861 0.795905 0.040 Uiso 1 1 calc R .
C17 C 0.74181(17) 0.13865(18) 0.5451(2) 0.0333(6) Uani 1 1 d . .
H17 H 0.791500 0.106850 0.568176 0.040 Uiso 1 1 calc R .
C16 C 0.68556(19) 0.0952(2) 0.4668(2) 0.0399(7) Uani 1 1 d . .
H16 H 0.697153 0.034332 0.437880 0.048 Uiso 1 1 calc R .
C29 C 0.08687(16) 0.4940(2) 0.6678(3) 0.0391(7) Uani 1 1 d . .
C21 C 0.90645(16) 0.2748(2) 0.7834(3) 0.0368(6) Uani 1 1 d . .
H21A H 0.964230 0.279824 0.763101 0.044 Uiso 1 1 calc R .
H21B H 0.905765 0.245248 0.857467 0.044 Uiso 1 1 calc R .

loop_
_atom_site_aniso_label
_atom_site_aniso_U_11
_atom_site_aniso_U_22
_atom_site_aniso_U_33
_atom_site_aniso_U_23
_atom_site_aniso_U_13
_atom_site_aniso_U_12
F3 0.0295(8) 0.0341(9) 0.0711(12) -0.0125(8) 0.0057(8) -0.0091(7)
O3 0.0189(8) 0.0197(8) 0.0378(9) -0.0044(7) 0.0088(7) -0.0035(6)
O2 0.0199(8) 0.0262(9) 0.0299(9) 0.0012(7) -0.0047(7) -0.0042(7)
O1 0.0195(8) 0.0296(9) 0.0359(9) 0.0105(8) 0.0073(7) 0.0032(7)
O4 0.0269(9) 0.0282(10) 0.0558(12) -0.0020(9) -0.0086(9) 0.0096(8)
F2 0.0290(9) 0.0537(12) 0.1239(19) 0.0251(12) -0.0189(11) -0.0033(8)
N2 0.0171(8) 0.0196(10) 0.0226(9) -0.0043(8) -0.0011(7) -0.0008(7)
F1 0.0260(8) 0.0693(14) 0.1142(17) -0.0498(13) 0.0220(10) -0.0054(8)
N1 0.0210(9) 0.0244(10) 0.0317(11) -0.0060(9) -0.0025(8) 0.0014(8)
N3 0.0203(9) 0.0271(11) 0.0347(11) -0.0041(9) -0.0031(9) 0.0018(8)
F5 0.1097(19) 0.114(2) 0.0534(12) -0.0020(13) 0.0363(12) -0.0639(16)
C13 0.0245(11) 0.0197(11) 0.0193(10) 0.0015(9) 0.0050(9) -0.0028(9)
C11 0.0149(10) 0.0223(12) 0.0222(10) -0.0011(9) -0.0006(9) 0.0024(9)
C12 0.0183(10) 0.0198(11) 0.0165(10) 0.0036(9) 0.0018(8) -0.0018(9)
C22 0.0204(10) 0.0174(11) 0.0264(11) -0.0046(9) 0.0049(9) -0.0035(9)
C10 0.0152(9) 0.0203(11) 0.0191(10) 0.0034(9) -0.0026(8) 0.0018(9)
C7 0.0188(10) 0.0271(12) 0.0210(11) 0.0064(10) 0.0012(9) 0.0029(9)
C19 0.0206(11) 0.0234(12) 0.0273(11) 0.0036(10) 0.0057(9) 0.0039(9)
C1 0.0208(11) 0.0244(12) 0.0250(11) 0.0003(10) 0.0080(9) 0.0031(9)
C25 0.0240(11) 0.0222(12) 0.0235(11) -0.0002(10) 0.0026(9) -0.0037(10)
C18 0.0281(12) 0.0207(12) 0.0231(11) 0.0016(9) 0.0057(10) -0.0002(10)
C8 0.0243(11) 0.0304(13) 0.0228(11) -0.0004(10) 0.0038(9) 0.0095(10)
F6 0.0690(13) 0.1313(19) 0.1178(18) 0.0855(16) -0.0459(13) -0.0698(14)
C27 0.0240(11) 0.0217(12) 0.0313(12) 0.0051(10) -0.0009(10) 0.0005(10)
C9 0.0315(13) 0.0257(13) 0.0271(12) -0.0085(10) -0.0036(10) 0.0081(11)
C26 0.0184(10) 0.0292(13) 0.0327(12) 0.0020(11) -0.0032(10) -0.0032(10)
C14 0.0315(12) 0.0249(12) 0.0212(11) 0.0005(10) 0.0027(10) -0.0025(10)
C2 0.0220(11) 0.0272(13) 0.0268(11) 0.0042(10) 0.0066(9) -0.0020(10)
C3 0.0253(12) 0.0268(13) 0.0306(12) 0.0005(11) 0.0012(10) 0.0014(10)
C23 0.0179(10) 0.0297(13) 0.0304(12) -0.0025(11) -0.0029(10) 0.0006(10)
C4 0.0220(11) 0.0235(12) 0.0384(14) -0.0058(11) 0.0070(10) -0.0001(10)
C24 0.0293(12) 0.0262(13) 0.0262(12) 0.0049(10) -0.0017(10) 0.0003(10)
C6 0.0295(12) 0.0287(13) 0.0362(13) 0.0107(11) 0.0102(11) 0.0016(11)
F4 0.1002(19) 0.0334(12) 0.230(4) 0.0299(17) 0.088(2) -0.0053(12)
C20 0.0188(11) 0.0341(14) 0.0445(15) -0.0029(12) -0.0051(11) 0.0027(10)
C28 0.0379(14) 0.0350(14) 0.0403(14) 0.0138(12) -0.0064(12) -0.0117(12)
C15 0.0470(16) 0.0304(14) 0.0259(12) -0.0087(11) 0.0019(12) -0.0073(12)
C5 0.0278(12) 0.0310(14) 0.0439(15) 0.0037(12) 0.0165(11) -0.0043(11)
C17 0.0391(14) 0.0247(13) 0.0365(14) -0.0024(11) 0.0046(12) 0.0067(11)
C16 0.0589(18) 0.0262(14) 0.0352(14) -0.0114(12) 0.0072(13) 0.0028(13)
C29 0.0264(13) 0.0265(14) 0.0651(19) -0.0082(14) 0.0078(13) -0.0031(11)
C21 0.0248(12) 0.0343(15) 0.0502(16) 0.0030(13) -0.0070(12) 0.0014(11)

loop_
_atom_type_symbol
_atom_type_description
_atom_type_scat_dispersion_real
_atom_type_scat_dispersion_imag
_atom_type_scat_source
C C 0.0033 0.0016 'International Tables Vol C Tables 4.2.6.8 and 6.1.1.4'
H H 0.0000 0.0000 'International Tables Vol C Tables 4.2.6.8 and 6.1.1.4'
F F 0.0171 0.0103 'International Tables Vol C Tables 4.2.6.8 and 6.1.1.4'
N N 0.0061 0.0033 'International Tables Vol C Tables 4.2.6.8 and 6.1.1.4'
O O 0.0106 0.0060 'International Tables Vol C Tables 4.2.6.8 and 6.1.1.4'

loop_
_geom_angle_atom_site_label_1
_geom_angle_atom_site_label_2
_geom_angle_atom_site_label_3
_geom_angle
C11 O3 C22 119.12(17)
C7 O1 C1 118.97(17)
C19 O4 C21 106.00(19)
C13 N2 H2 116.1
C12 N2 H2 116.1
C12 N2 C13 127.85(18)
C11 N1 C9 116.4(2)
C19 N3 C20 107.08(19)
N2 C13 C18 118.42(19)
C14 C13 N2 122.6(2)
C14 C13 C18 119.0(2)
O3 C11 C10 115.87(19)
N1 C11 O3 119.1(2)
N1 C11 C10 125.0(2)
O2 C12 N2 124.7(2)
O2 C12 C10 120.30(19)
N2 C12 C10 114.99(18)
C27 C22 O3 117.2(2)
C23 C22 O3 120.90(19)
C23 C22 C27 121.7(2)
C11 C10 C12 123.87(19)
C7 C10 C11 115.4(2)
C7 C10 C12 120.5(2)
O1 C7 C10 117.7(2)
O1 C7 C8 120.4(2)
C8 C7 C10 121.7(2)
O4 C19 C18 115.5(2)
N3 C19 O4 117.8(2)
N3 C19 C18 126.7(2)
C2 C1 O1 122.8(2)
C2 C1 C6 121.3(2)
C6 C1 O1 115.8(2)
C26 C25 C24 120.0(2)
C26 C25 C28 120.3(2)
C24 C25 C28 119.7(2)
C13 C18 C19 121.8(2)
C17 C18 C13 119.4(2)
C17 C18 C19 118.9(2)
C7 C8 H8 121.4
C9 C8 C7 117.2(2)
C9 C8 H8 121.4
C22 C27 H27 120.5
C22 C27 C26 119.1(2)
C26 C27 H27 120.5
N1 C9 C8 124.4(2)
N1 C9 H9 117.8
C8 C9 H9 117.8
C25 C26 H26 120.1
C27 C26 C25 119.9(2)
C27 C26 H26 120.1
C13 C14 H14 120.0
C15 C14 C13 120.0(2)
C15 C14 H14 120.0
C1 C2 H2A 120.3
C1 C2 C3 119.3(2)
C3 C2 H2A 120.3
C2 C3 H3 120.0
C2 C3 C4 119.9(2)
C4 C3 H3 120.0
C22 C23 H23 120.4
C22 C23 C24 119.2(2)
C24 C23 H23 120.4
C3 C4 C29 120.9(2)
C5 C4 C3 119.9(2)
C5 C4 C29 119.1(2)
C25 C24 H24 120.0
C23 C24 C25 120.1(2)
C23 C24 H24 120.0
C1 C6 H6 120.5
C5 C6 C1 119.0(2)
C5 C6 H6 120.5
N3 C20 H20A 110.9
N3 C20 H20B 110.9
N3 C20 C21 104.1(2)
H20A C20 H20B 109.0
C21 C20 H20A 110.9
C21 C20 H20B 110.9
F5 C28 C25 112.7(2)
F6 C28 F5 106.6(3)
F6 C28 C25 114.5(2)
F6 C28 F4 107.5(3)
F4 C28 F5 101.8(3)
F4 C28 C25 112.8(2)
C14 C15 H15 119.5
C16 C15 C14 121.1(2)
C16 C15 H15 119.5
C4 C5 H5 119.8
C6 C5 C4 120.5(2)
C6 C5 H5 119.8
C18 C17 H17 119.6
C16 C17 C18 120.8(2)
C16 C17 H17 119.6
C15 C16 C17 119.6(2)
C15 C16 H16 120.2
C17 C16 H16 120.2
F3 C29 F1 105.5(2)
F3 C29 C4 112.5(2)
F2 C29 F3 106.7(2)
F2 C29 F1 106.1(2)
F2 C29 C4 112.9(2)
F1 C29 C4 112.6(2)
O4 C21 C20 104.16(19)
O4 C21 H21A 110.9
O4 C21 H21B 110.9
C20 C21 H21A 110.9
C20 C21 H21B 110.9
H21A C21 H21B 108.9

loop_
_geom_bond_atom_site_label_1
_geom_bond_atom_site_label_2
_geom_bond_distance
F3 C29 1.337(3)
O3 C11 1.365(3)
O3 C22 1.400(3)
O2 C12 1.222(2)
O1 C7 1.379(3)
O1 C1 1.387(3)
O4 C19 1.358(3)
O4 C21 1.451(3)
F2 C29 1.335(4)
N2 H2 0.8600
N2 C13 1.404(3)
N2 C12 1.359(3)
F1 C29 1.343(3)
N1 C11 1.330(3)
N1 C9 1.354(3)
N3 C19 1.274(3)
N3 C20 1.478(3)
F5 C28 1.314(4)
C13 C18 1.414(3)
C13 C14 1.399(3)
C11 C10 1.409(3)
C12 C10 1.502(3)
C22 C27 1.381(3)
C22 C23 1.379(3)
C10 C7 1.387(3)
C7 C8 1.385(3)
C19 C18 1.472(3)
C1 C2 1.383(3)
C1 C6 1.386(3)
C25 C26 1.391(3)
C25 C24 1.392(3)
C25 C28 1.495(3)
C18 C17 1.400(3)
C8 H8 0.9300
C8 C9 1.371(4)
F6 C28 1.280(3)
C27 H27 0.9300
C27 C26 1.386(3)
C9 H9 0.9300
C26 H26 0.9300
C14 H14 0.9300
C14 C15 1.390(4)
C2 H2A 0.9300
C2 C3 1.385(3)
C3 H3 0.9300
C3 C4 1.391(3)
C23 H23 0.9300
C23 C24 1.379(3)
C4 C5 1.388(4)
C4 C29 1.496(3)
C24 H24 0.9300
C6 H6 0.9300
C6 C5 1.380(3)
F4 C28 1.308(4)
C20 H20A 0.9700
C20 H20B 0.9700
C20 C21 1.527(4)
C15 H15 0.9300
C15 C16 1.379(4)
C5 H5 0.9300
C17 H17 0.9300
C17 C16 1.383(4)
C16 H16 0.9300
C21 H21A 0.9700
C21 H21B 0.9700
